data_4024680
loop_
_publ_author_name
'Olga Mass'
'Marcin Ptaszek'
'Masahiko Taniguchi'
'James R. Diers'
'Hooi Ling Kee'
'David F. Bocian'
'Dewey Holten'
'Jonathan S. Lindsey'

_publ_section_title
;
Synthesis and Photochemical Properties of 12-Substituted versus
13-Substituted Chlorins
;
_journal_name_full 'Journal of Organic Chemistry'
_journal_page_first 5276
_journal_page_last 5289
_journal_paper_doi 10.1021/jo900706x
_journal_volume 74
_journal_year 2009
_chemical_formula_sum 'C22 H16 Br2 N4 Zn'
_chemical_formula_weight 561.58
_chemical_name_systematic
; 
 ? 
;
_space_group_IT_number 2
_symmetry_cell_setting triclinic
_symmetry_space_group_name_Hall '-P 1'
_symmetry_space_group_name_H-M 'P -1'
_atom_sites_solution_hydrogens geom
_atom_sites_solution_primary direct
_atom_sites_solution_secondary difmap
_audit_creation_method SHELXL-97
_cell_angle_alpha 100.7173(18)
_cell_angle_beta 91.5492(18)
_cell_angle_gamma 108.8798(18)
_cell_formula_units_Z 2
_cell_length_a 7.5931(2)
_cell_length_b 11.5663(4)
_cell_length_c 11.8080(4)
_cell_measurement_reflns_used 9901
_cell_measurement_temperature 110
_cell_measurement_theta_max 29.17
_cell_measurement_theta_min 2.85
_cell_volume 959.87(5)
_computing_cell_refinement SAINT
_computing_data_collection Apex2
_computing_data_reduction SAINT
_computing_molecular_graphics NRCVAX
_computing_publication_material cif2tables.py
_computing_structure_refinement XL
_computing_structure_solution SIR92
_diffrn_ambient_temperature 110
_diffrn_measured_fraction_theta_full 0.925
_diffrn_measured_fraction_theta_max 0.925
_diffrn_measurement_device_type 'Bruker-Nonius Kappa Axis X8 Apex2'
_diffrn_measurement_method 'omega and phi scans'
_diffrn_radiation_monochromator graphite
_diffrn_radiation_source 'fine-focus sealed tube'
_diffrn_radiation_type MoK\a
_diffrn_radiation_wavelength 0.71073
_diffrn_reflns_av_R_equivalents 0.0660
_diffrn_reflns_av_sigmaI/netI 0.0758
_diffrn_reflns_limit_h_max 10
_diffrn_reflns_limit_h_min -10
_diffrn_reflns_limit_k_max 15
_diffrn_reflns_limit_k_min -15
_diffrn_reflns_limit_l_max 15
_diffrn_reflns_limit_l_min -16
_diffrn_reflns_number 28388
_diffrn_reflns_theta_full 29.39
_diffrn_reflns_theta_max 29.39
_diffrn_reflns_theta_min 1.90
_exptl_absorpt_coefficient_mu 5.459
_exptl_absorpt_correction_T_max 0.8987
_exptl_absorpt_correction_T_min 0.6113
_exptl_absorpt_correction_type multi-scan
_exptl_absorpt_process_details SADABS
_exptl_crystal_colour green
_exptl_crystal_density_diffrn 1.943
_exptl_crystal_density_method 'not measured'
_exptl_crystal_description prism
_exptl_crystal_F_000 552
_exptl_crystal_size_max 0.10
_exptl_crystal_size_mid 0.04
_exptl_crystal_size_min 0.02
_refine_diff_density_max 2.450
_refine_diff_density_min -0.879
_refine_diff_density_rms 0.186
_refine_ls_extinction_method none
_refine_ls_goodness_of_fit_ref 1.050
_refine_ls_hydrogen_treatment constr
_refine_ls_matrix_type full
_refine_ls_number_parameters 264
_refine_ls_number_reflns 4910
_refine_ls_number_restraints 0
_refine_ls_restrained_S_all 1.050
_refine_ls_R_factor_all 0.1011
_refine_ls_R_factor_gt 0.0493
_refine_ls_shift/su_max 0.000
_refine_ls_shift/su_mean 0.000
_refine_ls_structure_factor_coef Fsqd
_refine_ls_weighting_details 'calc w=1/[\s^2^(Fo^2^)+(0.0734P)^2^+0.5156P] where P=(Fo^2^+2Fc^2^)/3'
_refine_ls_weighting_scheme calc
_refine_ls_wR_factor_gt 0.1138
_refine_ls_wR_factor_ref 0.1415
_reflns_number_gt 3129
_reflns_number_total 4910
_reflns_threshold_expression >2sigma(I)
_cod_data_source_file jo900706x_si_003.cif
_cod_data_source_block x09096
_cod_database_code 4024680

loop_
_symmetry_equiv_pos_as_xyz
'x, y, z'
'-x, -y, -z'

loop_
_atom_site_label
_atom_site_type_symbol
_atom_site_fract_x
_atom_site_fract_y
_atom_site_fract_z
_atom_site_U_iso_or_equiv
_atom_site_adp_type
_atom_site_occupancy
_atom_site_symmetry_multiplicity
_atom_site_calc_flag
_atom_site_refinement_flags
_atom_site_disorder_assembly
_atom_site_disorder_group
Zn1 Zn 0.67210(8) 0.45567(5) 0.06120(5) 0.02005(17) Uani 1 1 d . . .
N1 N 0.7789(6) 0.5263(4) 0.2275(4) 0.0245(10) Uani 1 1 d . . .
N2 N 0.8769(6) 0.5965(4) 0.0096(4) 0.0214(10) Uani 1 1 d . . .
N3 N 0.5627(6) 0.3856(4) -0.1071(4) 0.0233(10) Uani 1 1 d . . .
N4 N 0.4793(6) 0.3009(4) 0.1092(4) 0.0230(10) Uani 1 1 d . . .
C1 C 0.7201(7) 0.4759(5) 0.3215(5) 0.0256(12) Uani 1 1 d . . .
C2 C 0.8297(8) 0.5532(5) 0.4256(5) 0.0330(14) Uani 1 1 d . . .
H2 H 0.8157 0.5393 0.5022 0.040 Uiso 1 1 calc R . .
C3 C 0.9569(7) 0.6498(5) 0.3921(5) 0.0256(12) Uani 1 1 d . . .
Br1 Br 1.14597(8) 0.78132(5) 0.48705(5) 0.03415(19) Uani 1 1 d . . .
C4 C 0.9295(7) 0.6336(5) 0.2684(5) 0.0255(13) Uani 1 1 d . . .
C5 C 1.0406(7) 0.7063(5) 0.2014(5) 0.0248(12) Uani 1 1 d . . .
H5 H 1.1417 0.7765 0.2411 0.030 Uiso 1 1 calc R . .
C6 C 1.0207(7) 0.6881(5) 0.0790(4) 0.0215(11) Uani 1 1 d . . .
C7 C 1.1486(7) 0.7579(5) 0.0117(5) 0.0262(12) Uani 1 1 d . . .
H7 H 1.2614 0.8249 0.0395 0.031 Uiso 1 1 calc R . .
C8 C 1.0782(8) 0.7098(5) -0.1015(5) 0.0296(13) Uani 1 1 d . . .
H8 H 1.1317 0.7372 -0.1677 0.035 Uiso 1 1 calc R . .
C9 C 0.9079(7) 0.6102(5) -0.1001(5) 0.0234(12) Uani 1 1 d . . .
C10 C 0.7936(7) 0.5349(5) -0.1992(5) 0.0242(12) Uani 1 1 d . . .
H10 H 0.8264 0.5583 -0.2708 0.029 Uiso 1 1 calc R . .
C11 C 0.6373(7) 0.4296(5) -0.2041(4) 0.0219(11) Uani 1 1 d . . .
C12 C 0.5396(7) 0.3441(5) -0.3074(4) 0.0242(12) Uani 1 1 d . . .
H12 H 0.5575 0.3538 -0.3848 0.029 Uiso 1 1 calc R . .
C13 C 0.4170(7) 0.2469(5) -0.2726(5) 0.0258(12) Uani 1 1 d . . .
Br2 Br 0.25817(8) 0.10159(5) -0.37071(5) 0.03035(17) Uani 1 1 d . . .
C14 C 0.4308(7) 0.2707(5) -0.1487(4) 0.0236(12) Uani 1 1 d . . .
C15 C 0.3305(7) 0.1894(5) -0.0830(5) 0.0235(12) Uani 1 1 d . . .
H15 H 0.2366 0.1159 -0.1241 0.028 Uiso 1 1 calc R . .
C16 C 0.3513(7) 0.2029(5) 0.0359(4) 0.0215(11) Uani 1 1 d . . .
C17 C 0.2349(7) 0.1112(5) 0.0995(5) 0.0275(13) Uani 1 1 d . . .
H17A H 0.2299 0.0255 0.0641 0.033 Uiso 1 1 calc R . .
H17B H 0.1059 0.1140 0.0996 0.033 Uiso 1 1 calc R . .
C18 C 0.3338(8) 0.1520(5) 0.2242(5) 0.0314(14) Uani 1 1 d . . .
C19 C 0.4699(7) 0.2803(5) 0.2185(5) 0.0232(12) Uani 1 1 d . . .
C20 C 0.5763(7) 0.3607(5) 0.3144(5) 0.0240(12) Uani 1 1 d . . .
H20 H 0.5496 0.3355 0.3860 0.029 Uiso 1 1 calc R . .
C21 C 0.4486(9) 0.0688(5) 0.2440(7) 0.050(2) Uani 1 1 d . . .
H21A H 0.5424 0.0740 0.1880 0.076 Uiso 1 1 calc R . .
H21B H 0.3654 -0.0179 0.2340 0.076 Uiso 1 1 calc R . .
H21C H 0.5114 0.0971 0.3228 0.076 Uiso 1 1 calc R . .
C22 C 0.1987(10) 0.1549(7) 0.3153(6) 0.054(2) Uani 1 1 d . . .
H22A H 0.2680 0.1850 0.3922 0.081 Uiso 1 1 calc R . .
H22B H 0.1098 0.0706 0.3103 0.081 Uiso 1 1 calc R . .
H22C H 0.1306 0.2110 0.3025 0.081 Uiso 1 1 calc R . .

loop_
_atom_site_aniso_label
_atom_site_aniso_U_11
_atom_site_aniso_U_22
_atom_site_aniso_U_33
_atom_site_aniso_U_23
_atom_site_aniso_U_13
_atom_site_aniso_U_12
Zn1 0.0203(3) 0.0205(3) 0.0127(3) -0.0022(2) -0.0023(2) 0.0013(2)
N1 0.026(2) 0.023(2) 0.016(2) -0.0045(19) -0.0040(18) 0.0035(19)
N2 0.020(2) 0.020(2) 0.019(2) -0.0030(18) -0.0013(17) 0.0030(17)
N3 0.021(2) 0.021(2) 0.022(2) -0.0055(19) -0.0034(18) 0.0043(18)
N4 0.022(2) 0.021(2) 0.020(2) -0.0022(19) -0.0017(17) 0.0035(18)
C1 0.025(3) 0.025(3) 0.023(3) -0.002(2) -0.001(2) 0.007(2)
C2 0.037(3) 0.036(3) 0.020(3) -0.004(3) -0.002(2) 0.011(3)
C3 0.028(3) 0.025(3) 0.021(3) -0.003(2) -0.006(2) 0.009(2)
Br1 0.0320(3) 0.0344(3) 0.0244(3) -0.0134(2) -0.0099(2) 0.0070(2)
C4 0.023(3) 0.022(3) 0.025(3) -0.008(2) -0.004(2) 0.006(2)
C5 0.021(3) 0.020(3) 0.030(3) -0.005(2) -0.001(2) 0.008(2)
C6 0.018(3) 0.021(3) 0.021(3) -0.003(2) -0.003(2) 0.005(2)
C7 0.021(3) 0.023(3) 0.030(3) -0.001(2) -0.001(2) 0.005(2)
C8 0.028(3) 0.031(3) 0.029(3) 0.006(3) 0.007(2) 0.010(2)
C9 0.026(3) 0.022(3) 0.020(3) 0.001(2) 0.002(2) 0.007(2)
C10 0.026(3) 0.028(3) 0.018(3) 0.000(2) 0.001(2) 0.011(2)
C11 0.025(3) 0.026(3) 0.015(3) 0.004(2) 0.002(2) 0.010(2)
C12 0.030(3) 0.030(3) 0.011(2) -0.002(2) -0.001(2) 0.011(2)
C13 0.029(3) 0.026(3) 0.017(3) -0.007(2) -0.006(2) 0.010(2)
Br2 0.0362(3) 0.0254(3) 0.0200(3) -0.0086(2) -0.0089(2) 0.0057(2)
C14 0.025(3) 0.021(3) 0.021(3) -0.006(2) -0.005(2) 0.008(2)
C15 0.021(3) 0.019(2) 0.025(3) -0.002(2) 0.000(2) 0.002(2)
C16 0.021(3) 0.021(3) 0.018(3) -0.001(2) -0.001(2) 0.004(2)
C17 0.024(3) 0.023(3) 0.028(3) 0.000(2) -0.002(2) 0.000(2)
C18 0.033(3) 0.024(3) 0.027(3) 0.003(3) -0.001(2) -0.002(2)
C19 0.024(3) 0.026(3) 0.018(3) 0.003(2) -0.002(2) 0.007(2)
C20 0.031(3) 0.026(3) 0.014(3) 0.003(2) -0.001(2) 0.009(2)
C21 0.047(4) 0.022(3) 0.069(5) 0.014(3) -0.032(4) -0.005(3)
C22 0.059(5) 0.052(4) 0.026(4) 0.003(3) 0.011(3) -0.013(4)

loop_
_atom_type_symbol
_atom_type_description
_atom_type_scat_dispersion_real
_atom_type_scat_dispersion_imag
_atom_type_scat_source
C C 0.0033 0.0016 'International Tables Vol C Tables 4.2.6.8 and 6.1.1.4'
H H 0.0000 0.0000 'International Tables Vol C Tables 4.2.6.8 and 6.1.1.4'
Br Br -0.2901 2.4595 'International Tables Vol C Tables 4.2.6.8 and 6.1.1.4'
N N 0.0061 0.0033 'International Tables Vol C Tables 4.2.6.8 and 6.1.1.4'
Zn Zn 0.2839 1.4301 'International Tables Vol C Tables 4.2.6.8 and 6.1.1.4'

loop_
_geom_angle_atom_site_label_1
_geom_angle_atom_site_label_2
_geom_angle_atom_site_label_3
_geom_angle
_geom_angle_site_symmetry_1
_geom_angle_site_symmetry_3
_geom_angle_publ_flag
N1 Zn1 N3 179.39(18) . . ?
N1 Zn1 N2 90.20(17) . . ?
N3 Zn1 N2 89.67(17) . . ?
N1 Zn1 N4 90.65(18) . . ?
N3 Zn1 N4 89.54(17) . . ?
N2 Zn1 N4 174.35(16) . . ?
C1 N1 C4 106.4(4) . . ?
C1 N1 Zn1 126.9(3) . . ?
C4 N1 Zn1 126.7(4) . . ?
C9 N2 C6 106.0(4) . . ?
C9 N2 Zn1 127.2(3) . . ?
C6 N2 Zn1 126.5(4) . . ?
C14 N3 C11 106.1(4) . . ?
C14 N3 Zn1 125.8(4) . . ?
C11 N3 Zn1 126.4(3) . . ?
C19 N4 C16 109.4(4) . . ?
C19 N4 Zn1 124.7(3) . . ?
C16 N4 Zn1 125.9(4) . . ?
N1 C1 C20 123.7(5) . . ?
N1 C1 C2 110.8(5) . . ?
C20 C1 C2 125.4(6) . . ?
C3 C2 C1 105.7(5) . . ?
C3 C2 H2 127.2 . . ?
C1 C2 H2 127.2 . . ?
C2 C3 C4 108.8(5) . . ?
C2 C3 Br1 126.8(4) . . ?
C4 C3 Br1 124.3(4) . . ?
C5 C4 N1 125.5(5) . . ?
C5 C4 C3 126.1(5) . . ?
N1 C4 C3 108.2(5) . . ?
C4 C5 C6 126.8(5) . . ?
C4 C5 H5 116.6 . . ?
C6 C5 H5 116.6 . . ?
N2 C6 C7 110.7(5) . . ?
N2 C6 C5 124.0(5) . . ?
C7 C6 C5 125.3(5) . . ?
C8 C7 C6 106.5(5) . . ?
C8 C7 H7 126.7 . . ?
C6 C7 H7 126.7 . . ?
C7 C8 C9 106.2(5) . . ?
C7 C8 H8 126.9 . . ?
C9 C8 H8 126.9 . . ?
N2 C9 C10 125.0(5) . . ?
N2 C9 C8 110.5(4) . . ?
C10 C9 C8 124.4(5) . . ?
C11 C10 C9 126.9(5) . . ?
C11 C10 H10 116.5 . . ?
C9 C10 H10 116.5 . . ?
C10 C11 N3 124.4(5) . . ?
C10 C11 C12 125.6(5) . . ?
N3 C11 C12 109.8(5) . . ?
C13 C12 C11 106.0(5) . . ?
C13 C12 H12 127.0 . . ?
C11 C12 H12 127.0 . . ?
C12 C13 C14 109.2(4) . . ?
C12 C13 Br2 125.4(4) . . ?
C14 C13 Br2 125.4(4) . . ?
N3 C14 C15 126.0(5) . . ?
N3 C14 C13 108.7(5) . . ?
C15 C14 C13 125.3(5) . . ?
C14 C15 C16 127.4(5) . . ?
C14 C15 H15 116.3 . . ?
C16 C15 H15 116.3 . . ?
N4 C16 C15 124.9(5) . . ?
N4 C16 C17 111.5(4) . . ?
C15 C16 C17 123.6(4) . . ?
C16 C17 C18 104.6(4) . . ?
C16 C17 H17A 110.8 . . ?
C18 C17 H17A 110.8 . . ?
C16 C17 H17B 110.8 . . ?
C18 C17 H17B 110.8 . . ?
H17A C17 H17B 108.9 . . ?
C22 C18 C19 113.8(5) . . ?
C22 C18 C21 111.0(6) . . ?
C19 C18 C21 107.9(5) . . ?
C22 C18 C17 112.4(5) . . ?
C19 C18 C17 100.2(5) . . ?
C21 C18 C17 110.9(5) . . ?
N4 C19 C20 125.1(5) . . ?
N4 C19 C18 112.6(4) . . ?
C20 C19 C18 122.2(5) . . ?
C19 C20 C1 128.8(5) . . ?
C19 C20 H20 115.6 . . ?
C1 C20 H20 115.6 . . ?
C18 C21 H21A 109.5 . . ?
C18 C21 H21B 109.5 . . ?
H21A C21 H21B 109.5 . . ?
C18 C21 H21C 109.5 . . ?
H21A C21 H21C 109.5 . . ?
H21B C21 H21C 109.5 . . ?
C18 C22 H22A 109.5 . . ?
C18 C22 H22B 109.5 . . ?
H22A C22 H22B 109.5 . . ?
C18 C22 H22C 109.5 . . ?
H22A C22 H22C 109.5 . . ?
H22B C22 H22C 109.5 . . ?

loop_
_geom_bond_atom_site_label_1
_geom_bond_atom_site_label_2
_geom_bond_distance
_geom_bond_site_symmetry_2
_geom_bond_publ_flag
Zn1 N1 2.017(4) . ?
Zn1 N3 2.043(4) . ?
Zn1 N2 2.055(4) . ?
Zn1 N4 2.097(4) . ?
N1 C1 1.368(7) . ?
N1 C4 1.381(6) . ?
N2 C9 1.352(7) . ?
N2 C6 1.367(6) . ?
N3 C14 1.371(6) . ?
N3 C11 1.399(7) . ?
N4 C19 1.355(7) . ?
N4 C16 1.362(6) . ?
C1 C20 1.409(7) . ?
C1 C2 1.434(7) . ?
C2 C3 1.350(8) . ?
C2 H2 0.9500 . ?
C3 C4 1.439(7) . ?
C3 Br1 1.870(5) . ?
C4 C5 1.367(8) . ?
C5 C6 1.419(8) . ?
C5 H5 0.9500 . ?
C6 C7 1.414(8) . ?
C7 C8 1.369(8) . ?
C7 H7 0.9500 . ?
C8 C9 1.430(7) . ?
C8 H8 0.9500 . ?
C9 C10 1.399(7) . ?
C10 C11 1.389(7) . ?
C10 H10 0.9500 . ?
C11 C12 1.430(7) . ?
C12 C13 1.347(8) . ?
C12 H12 0.9500 . ?
C13 C14 1.431(7) . ?
C13 Br2 1.874(5) . ?
C14 C15 1.381(8) . ?
C15 C16 1.382(7) . ?
C15 H15 0.9500 . ?
C16 C17 1.481(8) . ?
C17 C18 1.551(8) . ?
C17 H17A 0.9900 . ?
C17 H17B 0.9900 . ?
C18 C22 1.509(9) . ?
C18 C19 1.523(8) . ?
C18 C21 1.536(9) . ?
C19 C20 1.368(7) . ?
C20 H20 0.9500 . ?
C21 H21A 0.9800 . ?
C21 H21B 0.9800 . ?
C21 H21C 0.9800 . ?
C22 H22A 0.9800 . ?
C22 H22B 0.9800 . ?
C22 H22C 0.9800 . ?

loop_
_geom_torsion_atom_site_label_1
_geom_torsion_atom_site_label_2
_geom_torsion_atom_site_label_3
_geom_torsion_atom_site_label_4
_geom_torsion
_geom_torsion_site_symmetry_1
_geom_torsion_site_symmetry_2
_geom_torsion_site_symmetry_3
_geom_torsion_site_symmetry_4
_geom_torsion_publ_flag
N3 Zn1 N1 C1 107(18) . . . . ?
N2 Zn1 N1 C1 -175.8(4) . . . . ?
N4 Zn1 N1 C1 -1.3(4) . . . . ?
N3 Zn1 N1 C4 -75(18) . . . . ?
N2 Zn1 N1 C4 2.3(4) . . . . ?
N4 Zn1 N1 C4 176.7(4) . . . . ?
N1 Zn1 N2 C9 175.6(4) . . . . ?
N3 Zn1 N2 C9 -5.0(4) . . . . ?
N4 Zn1 N2 C9 76.9(17) . . . . ?
N1 Zn1 N2 C6 2.7(4) . . . . ?
N3 Zn1 N2 C6 -177.9(4) . . . . ?
N4 Zn1 N2 C6 -96.0(16) . . . . ?
N1 Zn1 N3 C14 -115(18) . . . . ?
N2 Zn1 N3 C14 167.5(4) . . . . ?
N4 Zn1 N3 C14 -6.9(4) . . . . ?
N1 Zn1 N3 C11 82(18) . . . . ?
N2 Zn1 N3 C11 4.3(4) . . . . ?
N4 Zn1 N3 C11 -170.1(4) . . . . ?
N1 Zn1 N4 C19 -2.0(4) . . . . ?
N3 Zn1 N4 C19 178.6(4) . . . . ?
N2 Zn1 N4 C19 96.6(16) . . . . ?
N1 Zn1 N4 C16 -178.5(4) . . . . ?
N3 Zn1 N4 C16 2.0(4) . . . . ?
N2 Zn1 N4 C16 -79.9(17) . . . . ?
C4 N1 C1 C20 -175.6(5) . . . . ?
Zn1 N1 C1 C20 2.8(7) . . . . ?
C4 N1 C1 C2 1.9(6) . . . . ?
Zn1 N1 C1 C2 -179.8(4) . . . . ?
N1 C1 C2 C3 -0.9(6) . . . . ?
C20 C1 C2 C3 176.5(5) . . . . ?
C1 C2 C3 C4 -0.4(6) . . . . ?
C1 C2 C3 Br1 -178.2(4) . . . . ?
C1 N1 C4 C5 173.7(5) . . . . ?
Zn1 N1 C4 C5 -4.6(8) . . . . ?
C1 N1 C4 C3 -2.1(6) . . . . ?
Zn1 N1 C4 C3 179.5(3) . . . . ?
C2 C3 C4 C5 -174.2(5) . . . . ?
Br1 C3 C4 C5 3.6(8) . . . . ?
C2 C3 C4 N1 1.6(6) . . . . ?
Br1 C3 C4 N1 179.4(4) . . . . ?
N1 C4 C5 C6 1.6(9) . . . . ?
C3 C4 C5 C6 176.7(5) . . . . ?
C9 N2 C6 C7 -2.3(6) . . . . ?
Zn1 N2 C6 C7 171.8(3) . . . . ?
C9 N2 C6 C5 179.9(5) . . . . ?
Zn1 N2 C6 C5 -6.0(7) . . . . ?
C4 C5 C6 N2 4.0(9) . . . . ?
C4 C5 C6 C7 -173.4(5) . . . . ?
N2 C6 C7 C8 1.7(6) . . . . ?
C5 C6 C7 C8 179.4(5) . . . . ?
C6 C7 C8 C9 -0.5(6) . . . . ?
C6 N2 C9 C10 179.8(5) . . . . ?
Zn1 N2 C9 C10 5.8(7) . . . . ?
C6 N2 C9 C8 2.0(6) . . . . ?
Zn1 N2 C9 C8 -172.0(3) . . . . ?
C7 C8 C9 N2 -1.0(6) . . . . ?
C7 C8 C9 C10 -178.8(5) . . . . ?
N2 C9 C10 C11 -4.3(9) . . . . ?
C8 C9 C10 C11 173.2(5) . . . . ?
C9 C10 C11 N3 3.6(9) . . . . ?
C9 C10 C11 C12 -170.2(5) . . . . ?
C14 N3 C11 C10 -170.3(5) . . . . ?
Zn1 N3 C11 C10 -4.5(7) . . . . ?
C14 N3 C11 C12 4.3(6) . . . . ?
Zn1 N3 C11 C12 170.2(3) . . . . ?
C10 C11 C12 C13 170.8(5) . . . . ?
N3 C11 C12 C13 -3.8(6) . . . . ?
C11 C12 C13 C14 1.8(6) . . . . ?
C11 C12 C13 Br2 -176.7(4) . . . . ?
C11 N3 C14 C15 175.4(5) . . . . ?
Zn1 N3 C14 C15 9.4(7) . . . . ?
C11 N3 C14 C13 -3.2(5) . . . . ?
Zn1 N3 C14 C13 -169.1(3) . . . . ?
C12 C13 C14 N3 0.9(6) . . . . ?
Br2 C13 C14 N3 179.3(4) . . . . ?
C12 C13 C14 C15 -177.7(5) . . . . ?
Br2 C13 C14 C15 0.8(8) . . . . ?
N3 C14 C15 C16 -4.9(9) . . . . ?
C13 C14 C15 C16 173.4(5) . . . . ?
C19 N4 C16 C15 -175.9(5) . . . . ?
Zn1 N4 C16 C15 1.1(7) . . . . ?
C19 N4 C16 C17 4.2(6) . . . . ?
Zn1 N4 C16 C17 -178.8(3) . . . . ?
C14 C15 C16 N4 -0.8(9) . . . . ?
C14 C15 C16 C17 179.1(5) . . . . ?
N4 C16 C17 C18 -10.9(6) . . . . ?
C15 C16 C17 C18 169.1(5) . . . . ?
C16 C17 C18 C22 133.4(5) . . . . ?
C16 C17 C18 C19 12.2(5) . . . . ?
C16 C17 C18 C21 -101.6(6) . . . . ?
C16 N4 C19 C20 -178.7(5) . . . . ?
Zn1 N4 C19 C20 4.3(7) . . . . ?
C16 N4 C19 C18 4.7(6) . . . . ?
Zn1 N4 C19 C18 -172.3(3) . . . . ?
C22 C18 C19 N4 -131.1(6) . . . . ?
C21 C18 C19 N4 105.2(6) . . . . ?
C17 C18 C19 N4 -10.8(6) . . . . ?
C22 C18 C19 C20 52.2(8) . . . . ?
C21 C18 C19 C20 -71.5(7) . . . . ?
C17 C18 C19 C20 172.5(5) . . . . ?
N4 C19 C20 C1 -3.1(9) . . . . ?
C18 C19 C20 C1 173.1(5) . . . . ?
N1 C1 C20 C19 -0.8(9) . . . . ?
C2 C1 C20 C19 -177.8(5) . . . . ?
